data_4033809
loop_
_publ_author_name
'Kumar, Ritush'
'Chandra, Atish'
'Mir, Bilal Ahmad'
'Shukla, Gaurav'

_publ_section_title
;
 Cu(I)-Catalyzed Oxygen and Nitrogen Nucleophiles Triggered Regioselective
 Synthesis of Furo/Pyrrolo-Annulated Quinolines.
;
_journal_issue 17
_journal_name_full 'The Journal of organic chemistry'
_journal_page_first 10710
_journal_page_last 10723
_journal_paper_doi 10.1021/acs.joc.9b00662
_journal_volume 84
_journal_year 2019
_chemical_formula_moiety 'C22 H18 N2 O'
_chemical_formula_sum 'C22 H18 N2 O'
_chemical_formula_weight 326.40
_space_group_crystal_system monoclinic
_space_group_IT_number 14
_space_group_name_Hall '-P 2ybc'
_space_group_name_H-M_alt 'P 1 21/c 1'
_symmetry_Int_Tables_number 14
_audit_creation_date 2019-01-25
_audit_creation_method
;
Olex2 1.2
(compiled 2018.05.29 svn.r3508 for OlexSys, GUI svn.r5506)
;
_cell_angle_alpha 90
_cell_angle_beta 93.943(2)
_cell_angle_gamma 90
_cell_formula_units_Z 4
_cell_length_a 8.8279(4)
_cell_length_b 11.0895(5)
_cell_length_c 16.9907(7)
_cell_measurement_reflns_used 4919
_cell_measurement_temperature 296(2)
_cell_measurement_theta_max 25.10
_cell_measurement_theta_min 2.19
_cell_volume 1659.40(13)
_computing_molecular_graphics 'Olex2 (Dolomanov et al., 2009)'
_computing_publication_material 'Olex2 (Dolomanov et al., 2009)'
_computing_structure_refinement 'olex2.refine (Bourhis et al., 2015)'
_computing_structure_solution 'SHELXS-97 (Sheldrick, 1990)'
_diffrn_ambient_temperature 296.15
_diffrn_measured_fraction_theta_full 0.9990
_diffrn_measured_fraction_theta_max 0.9990
_diffrn_measurement_device_type 'Bruker APEX-II CCD'
_diffrn_measurement_method '\f and \w scans'
_diffrn_radiation_monochromator graphite
_diffrn_radiation_source 'fine-focus sealed tube'
_diffrn_radiation_type 'Mo K\a'
_diffrn_radiation_wavelength 0.71073
_diffrn_reflns_av_R_equivalents 0.0315
_diffrn_reflns_av_unetI/netI 0.0186
_diffrn_reflns_limit_h_max 10
_diffrn_reflns_limit_h_min -11
_diffrn_reflns_limit_k_max 14
_diffrn_reflns_limit_k_min -14
_diffrn_reflns_limit_l_max 22
_diffrn_reflns_limit_l_min -22
_diffrn_reflns_number 27662
_diffrn_reflns_theta_full 24.9966
_diffrn_reflns_theta_max 25.00
_diffrn_reflns_theta_min 2.19
_exptl_absorpt_coefficient_mu 0.081
_exptl_crystal_colour COLORLESS
_exptl_crystal_density_diffrn 1.3064
_exptl_crystal_density_method 'not measured'
_exptl_crystal_description NEEDLE
_exptl_crystal_F_000 688.2843
_exptl_crystal_size_max 0.32
_exptl_crystal_size_mid 0.24
_exptl_crystal_size_min 0.16
_refine_diff_density_max 0.1549
_refine_diff_density_min -0.2122
_refine_diff_density_rms 0.0545
_refine_ls_d_res_high 0.8410
_refine_ls_d_res_low 9.2799
_refine_ls_goodness_of_fit_ref 1.0614
_refine_ls_hydrogen_treatment constr
_refine_ls_matrix_type full
_refine_ls_number_constraints 32
_refine_ls_number_parameters 226
_refine_ls_number_reflns 2914
_refine_ls_number_restraints 0
_refine_ls_restrained_S_all 1.0614
_refine_ls_R_factor_all 0.0441
_refine_ls_R_factor_gt 0.0375
_refine_ls_shift/su_max 0.0003
_refine_ls_shift/su_mean 0.0001
_refine_ls_structure_factor_coef Fsqd
_refine_ls_weighting_details 'w=1/[\s^2^(Fo^2^)+(0.0473P)^2^+0.3112P] where P=(Fo^2^+2Fc^2^)/3'
_refine_ls_weighting_scheme calc
_refine_ls_wR_factor_gt 0.0911
_refine_ls_wR_factor_ref 0.0966
_reflns_Friedel_coverage 0.0
_reflns_limit_h_max 10
_reflns_limit_h_min -10
_reflns_limit_k_max 13
_reflns_limit_k_min 0
_reflns_limit_l_max 20
_reflns_limit_l_min 0
_reflns_number_gt 2500
_reflns_number_total 2914
_reflns_threshold_expression I>=2u(I)
_cod_data_source_file jo9b00662_si_005.cif
_cod_data_source_block 1
_cod_database_code 4033809
_olex2_refinement_description
;
1. Fixed Uiso
 At 1.2 times of:
  All C(H) groups, All C(H,H) groups
2.a Secondary CH2 refined with riding coordinates:
 C19(H19a,H19b), C16(H16a,H16b), C17(H17a,H17b), C18(H18a,H18b)
2.b Aromatic/amide H refined with riding coordinates:
 C10(H10), C15(H15), C12(H12), C1(H1), C13(H13), C5(H5), C14(H14), C4(H4),
 C2(H2), C3(H3)
;
_olex2_submission_special_instructions 'No special instructions were received'

loop_
_space_group_symop_id
_space_group_symop_operation_xyz
1 x,y,z
2 -x,y+1/2,-z+1/2
3 -x,-y,-z
4 x,-y-1/2,z-1/2

loop_
_atom_site_label
_atom_site_type_symbol
_atom_site_fract_x
_atom_site_fract_y
_atom_site_fract_z
_atom_site_U_iso_or_equiv
_atom_site_adp_type
_atom_site_occupancy
_atom_site_refinement_flags_posn
C8 C 0.12244(14) 0.09922(11) 0.11463(7) 0.0373(3) Uani 1.000000 .
C9 C 0.25975(14) 0.07528(11) 0.07917(7) 0.0401(3) Uani 1.000000 .
C11 C 0.16960(15) -0.12326(11) 0.05354(7) 0.0419(3) Uani 1.000000 .
C6 C 0.33964(14) 0.39056(12) 0.15301(8) 0.0425(3) Uani 1.000000 .
C7 C 0.26964(14) 0.27525(11) 0.12708(7) 0.0394(3) Uani 1.000000 .
C10 C 0.28484(15) -0.03499(12) 0.04851(8) 0.0444(3) Uani 1.000000 .
H10 H 0.37440(15) -0.05227(12) 0.02499(8) 0.0533(4) Uiso 1.000000 R
C15 C -0.08165(17) -0.17603(13) 0.09221(8) 0.0520(4) Uani 1.000000 .
H15 H -0.17184(17) -0.15481(13) 0.11385(8) 0.0624(4) Uiso 1.000000 R
C12 C 0.18430(18) -0.24216(12) 0.02550(8) 0.0518(4) Uani 1.000000 .
H12 H 0.27278(18) -0.26511(12) 0.00281(8) 0.0622(4) Uiso 1.000000 R
C1 C 0.35194(16) 0.42122(14) 0.23258(9) 0.0547(4) Uani 1.000000 .
H1 H 0.31269(16) 0.36959(14) 0.26921(9) 0.0657(5) Uiso 1.000000 R
C13 C 0.0705(2) -0.32341(13) 0.03132(9) 0.0587(4) Uani 1.000000 .
H13 H 0.0823(2) -0.40171(13) 0.01313(9) 0.0704(5) Uiso 1.000000 R
C5 C 0.40217(16) 0.46842(13) 0.10003(10) 0.0564(4) Uani 1.000000 .
H5 H 0.39731(16) 0.44918(13) 0.04664(10) 0.0677(5) Uiso 1.000000 R
C14 C -0.0636(2) -0.29059(14) 0.06428(9) 0.0591(4) Uani 1.000000 .
H14 H -0.1412(2) -0.34672(14) 0.06733(9) 0.0709(5) Uiso 1.000000 R
C4 C 0.47177(19) 0.57458(15) 0.12605(14) 0.0766(6) Uani 1.000000 .
H4 H 0.51233(19) 0.62656(15) 0.09005(14) 0.0920(7) Uiso 1.000000 R
C2 C 0.42151(19) 0.52712(18) 0.25804(13) 0.0758(6) Uani 1.000000 .
H2 H 0.42790(19) 0.54668(18) 0.31139(13) 0.0909(7) Uiso 1.000000 R
C3 C 0.4810(2) 0.60318(17) 0.20491(16) 0.0866(7) Uani 1.000000 .
H3 H 0.5277(2) 0.67447(17) 0.22217(16) 0.1039(8) Uiso 1.000000 R
N1 N 0.01114(12) 0.02294(9) 0.11968(6) 0.0418(3) Uani 1.000000 .
O1 O 0.47927(11) 0.19780(9) 0.05921(7) 0.0629(3) Uani 1.000000 .
N2 N 0.01091(11) 0.28259(9) 0.17249(6) 0.0400(3) Uani 1.000000 .
C20 C 0.12845(13) 0.22749(11) 0.14279(7) 0.0365(3) Uani 1.000000 .
C19 C 0.00101(15) 0.41401(12) 0.18220(8) 0.0453(3) Uani 1.000000 .
H19a H 0.05032(15) 0.43938(12) 0.23225(8) 0.0543(4) Uiso 1.000000 R
H19b H 0.04723(15) 0.45583(12) 0.13980(8) 0.0543(4) Uiso 1.000000 R
C21 C 0.35311(15) 0.18656(12) 0.08496(8) 0.0436(3) Uani 1.000000 .
C16 C -0.13391(15) 0.22444(13) 0.18990(9) 0.0501(4) Uani 1.000000 .
H16a H -0.18173(15) 0.18677(13) 0.14302(9) 0.0601(4) Uiso 1.000000 R
H16b H -0.11754(15) 0.16383(13) 0.23076(9) 0.0601(4) Uiso 1.000000 R
C17 C -0.23019(16) 0.32687(13) 0.21761(9) 0.0542(4) Uani 1.000000 .
H17a H -0.33628(16) 0.31499(13) 0.20058(9) 0.0651(5) Uiso 1.000000 R
H17b H -0.22062(16) 0.33364(13) 0.27465(9) 0.0651(5) Uiso 1.000000 R
C18 C -0.16761(15) 0.43746(13) 0.17947(9) 0.0536(4) Uani 1.000000 .
H18a H -0.18964(15) 0.50972(13) 0.20876(9) 0.0644(5) Uiso 1.000000 R
H18b H -0.20966(15) 0.44614(13) 0.12551(9) 0.0644(5) Uiso 1.000000 R
C22 C 0.03445(15) -0.09043(11) 0.08849(7) 0.0415(3) Uani 1.000000 .

loop_
_atom_site_aniso_label
_atom_site_aniso_U_11
_atom_site_aniso_U_22
_atom_site_aniso_U_33
_atom_site_aniso_U_12
_atom_site_aniso_U_13
_atom_site_aniso_U_23
C8 0.0374(7) 0.0391(7) 0.0357(6) 0.0021(5) 0.0041(5) 0.0001(5)
C9 0.0380(7) 0.0410(7) 0.0418(7) 0.0035(5) 0.0065(5) -0.0028(5)
C11 0.0489(8) 0.0393(7) 0.0375(7) 0.0028(6) 0.0025(5) -0.0003(5)
C6 0.0285(6) 0.0416(7) 0.0577(8) 0.0054(5) 0.0048(5) -0.0080(6)
C7 0.0351(7) 0.0399(7) 0.0435(7) 0.0019(5) 0.0054(5) -0.0032(5)
C10 0.0420(7) 0.0436(7) 0.0484(7) 0.0050(6) 0.0098(6) -0.0038(6)
C15 0.0564(9) 0.0499(8) 0.0508(8) -0.0085(7) 0.0106(7) 0.0010(6)
C12 0.0631(9) 0.0412(7) 0.0514(8) 0.0041(7) 0.0060(7) -0.0034(6)
C1 0.0413(8) 0.0593(9) 0.0633(9) 0.0087(7) 0.0014(6) -0.0177(7)
C13 0.0802(11) 0.0384(7) 0.0576(9) -0.0031(7) 0.0061(8) -0.0028(6)
C5 0.0429(8) 0.0507(8) 0.0764(10) -0.0021(6) 0.0096(7) -0.0014(7)
C14 0.0741(11) 0.0455(8) 0.0577(9) -0.0159(7) 0.0062(8) 0.0016(7)
C4 0.0486(10) 0.0479(9) 0.1349(18) -0.0066(7) 0.0173(10) -0.0026(10)
C2 0.0473(9) 0.0795(12) 0.0992(14) 0.0090(9) -0.0055(9) -0.0459(11)
C3 0.0466(10) 0.0602(11) 0.153(2) -0.0047(8) 0.0044(11) -0.0456(13)
N1 0.0432(6) 0.0407(6) 0.0420(6) -0.0010(5) 0.0072(5) -0.0008(5)
O1 0.0440(6) 0.0558(6) 0.0925(8) -0.0041(5) 0.0302(5) -0.0175(5)
N2 0.0342(6) 0.0401(6) 0.0467(6) 0.0023(4) 0.0096(4) -0.0030(5)
C20 0.0360(7) 0.0396(7) 0.0342(6) 0.0034(5) 0.0047(5) -0.0007(5)
C19 0.0393(7) 0.0413(7) 0.0561(8) 0.0059(6) 0.0095(6) -0.0047(6)
C21 0.0369(7) 0.0444(7) 0.0504(8) 0.0020(5) 0.0091(6) -0.0044(6)
C16 0.0391(7) 0.0519(8) 0.0611(9) -0.0011(6) 0.0167(6) -0.0004(7)
C17 0.0386(8) 0.0632(9) 0.0623(9) 0.0037(7) 0.0135(6) -0.0050(7)
C18 0.0416(8) 0.0513(8) 0.0687(10) 0.0095(6) 0.0094(7) -0.0044(7)
C22 0.0487(8) 0.0399(7) 0.0360(6) -0.0015(6) 0.0029(5) 0.0015(5)

loop_
_atom_type_symbol
_atom_type_scat_dispersion_real
_atom_type_scat_dispersion_imag
_atom_type_scat_Cromer_Mann_a1
_atom_type_scat_Cromer_Mann_a2
_atom_type_scat_Cromer_Mann_a3
_atom_type_scat_Cromer_Mann_a4
_atom_type_scat_Cromer_Mann_b1
_atom_type_scat_Cromer_Mann_b2
_atom_type_scat_Cromer_Mann_b3
_atom_type_scat_Cromer_Mann_b4
_atom_type_scat_Cromer_Mann_c
_atom_type_scat_source
_atom_type_scat_dispersion_source
H 0.00000 0.00000 0.49300 0.32291 0.14019 0.04081 10.51090 26.12570 3.14236 57.79970 0.0030380000826 'International Tables Volume C Table 6.1.1.4 (pp. 500-502)' 'Henke, Gullikson and Davis, At. Data and Nucl. Data Tables, 1993, 54, 2'
C 0.00347 0.00161 2.31000 1.02000 1.58860 0.86500 20.84390 10.20750 0.56870 51.65120 0.215599998832 'International Tables Volume C Table 6.1.1.4 (pp. 500-502)' 'Henke, Gullikson and Davis, At. Data and Nucl. Data Tables, 1993, 54, 2'
O 0.01158 0.00611 3.04850 2.28680 1.54630 0.86700 13.27710 5.70110 0.32390 32.90890 0.250800013542 'International Tables Volume C Table 6.1.1.4 (pp. 500-502)' 'Henke, Gullikson and Davis, At. Data and Nucl. Data Tables, 1993, 54, 2'
N 0.00653 0.00323 12.21260 3.13220 2.01250 1.16630 0.00570 9.89330 28.99750 0.58260 -11.5290002823 'International Tables Volume C Table 6.1.1.4 (pp. 500-502)' 'Henke, Gullikson and Davis, At. Data and Nucl. Data Tables, 1993, 54, 2'

loop_
_geom_angle_atom_site_label_1
_geom_angle_atom_site_label_2
_geom_angle_atom_site_label_3
_geom_angle
N1 C8 C9 125.29(11)
C20 C8 C9 107.51(10)
C20 C8 N1 127.18(11)
C10 C9 C8 120.06(12)
C21 C9 C8 107.69(10)
C21 C9 C10 132.25(12)
C12 C11 C10 122.78(12)
C22 C11 C10 118.43(11)
C22 C11 C12 118.78(12)
C1 C6 C7 120.36(13)
C5 C6 C7 121.51(12)
C5 C6 C1 118.03(13)
C20 C7 C6 129.27(11)
C21 C7 C6 121.33(11)
C21 C7 C20 109.16(11)
C11 C10 C9 117.60(12)
C22 C15 C14 120.66(14)
C13 C12 C11 120.65(14)
C2 C1 C6 121.04(17)
C14 C13 C12 120.63(14)
C4 C5 C6 120.56(16)
C13 C14 C15 120.29(14)
C3 C4 C5 120.15(18)
C3 C2 C1 120.06(18)
C2 C3 C4 120.14(16)
C22 N1 C8 115.55(11)
C19 N2 C20 123.42(11)
C16 N2 C20 125.57(11)
C16 N2 C19 110.53(10)
C7 C20 C8 108.12(10)
N2 C20 C8 122.95(11)
N2 C20 C7 128.81(12)
C18 C19 N2 103.51(11)
C7 C21 C9 107.38(11)
O1 C21 C9 124.95(12)
O1 C21 C7 127.66(12)
C17 C16 N2 104.27(11)
C18 C17 C16 104.27(11)
C17 C18 C19 103.67(12)
C15 C22 C11 118.97(12)
N1 C22 C11 123.04(11)
N1 C22 C15 117.98(12)

loop_
_geom_bond_atom_site_label_1
_geom_bond_atom_site_label_2
_geom_bond_distance
C8 C9 1.4154(17)
C8 N1 1.3038(16)
C8 C20 1.5006(17)
C9 C10 1.3534(17)
C9 C21 1.4834(18)
C11 C10 1.4186(19)
C11 C12 1.4109(18)
C11 C22 1.4164(19)
C6 C7 1.4742(18)
C6 C1 1.391(2)
C6 C5 1.389(2)
C7 C20 1.3968(17)
C7 C21 1.4474(17)
C15 C14 1.369(2)
C15 C22 1.4015(19)
C12 C13 1.358(2)
C1 C2 1.381(2)
C13 C14 1.393(2)
C5 C4 1.386(2)
C4 C3 1.374(3)
C2 C3 1.366(3)
N1 C22 1.3851(16)
O1 C21 1.2306(16)
N2 C20 1.3329(15)
N2 C19 1.4700(16)
N2 C16 1.4798(17)
C19 C18 1.5087(19)
C16 C17 1.5131(19)
C17 C18 1.509(2)
